data_4325662
loop_
_publ_author_name
'Galina V. Romanenko'
'Ksenia Yu. Maryunina'
'Artem S. Bogomyakov'
'Renad Z. Sagdeev'
'Victor I. Ovcharenko'

_publ_section_title
;
 Relationship between the Thermally Induced Reorientations of Aromatic
 Solvate Molecules in Cu(hfac)2- Nitroxide Breathing Crystals and the
 Character of the Magnetic Anomaly
;
_journal_name_full 'Inorganic Chemistry'
_journal_page_first 6597
_journal_page_last 6609
_journal_paper_doi 10.1021/ic200444e
_journal_volume 50
_journal_year 2011
_chemical_formula_sum 'C28.5 H31 Cu F12 N4 O6'
_chemical_formula_weight 817.11
_chemical_name_systematic
; 
 ? 
;
_space_group_IT_number 2
_symmetry_cell_setting triclinic
_symmetry_space_group_name_Hall '-P 1'
_symmetry_space_group_name_H-M 'P -1'
_atom_sites_solution_hydrogens geom
_atom_sites_solution_primary direct
_atom_sites_solution_secondary difmap
_audit_creation_method SHELXL-97
_cell_angle_alpha 98.788(6)
_cell_angle_beta 106.123(6)
_cell_angle_gamma 101.592(6)
_cell_formula_units_Z 2
_cell_length_a 10.4659(9)
_cell_length_b 13.0407(11)
_cell_length_c 13.4625(11)
_cell_measurement_reflns_used 5231
_cell_measurement_temperature 120(2)
_cell_measurement_theta_max 27.43
_cell_measurement_theta_min 2.20
_cell_volume 1686.1(3)
_computing_cell_refinement 'Bruker SAINT'
_computing_data_collection 'Bruker APEX2'
_computing_data_reduction 'Bruker SAINT'
_computing_molecular_graphics 'Bruker SHELXTL'
_computing_publication_material 'Bruker SHELXTL'
_computing_structure_refinement 'SHELXL-97 (Sheldrick, 1997)'
_computing_structure_solution 'SHELXS-97 (Sheldrick, 1990)'
_diffrn_ambient_temperature 120(2)
_diffrn_measured_fraction_theta_full 0.977
_diffrn_measured_fraction_theta_max 0.977
_diffrn_measurement_device_type 'Bruker APEX-II CCD'
_diffrn_measurement_method '\f and \w scans'
_diffrn_radiation_monochromator graphite
_diffrn_radiation_source 'fine-focus sealed tube'
_diffrn_radiation_type MoK\a
_diffrn_radiation_wavelength 0.71073
_diffrn_reflns_av_R_equivalents 0.0400
_diffrn_reflns_av_sigmaI/netI 0.0591
_diffrn_reflns_limit_h_max 13
_diffrn_reflns_limit_h_min -13
_diffrn_reflns_limit_k_max 16
_diffrn_reflns_limit_k_min -17
_diffrn_reflns_limit_l_max 17
_diffrn_reflns_limit_l_min -17
_diffrn_reflns_number 18420
_diffrn_reflns_theta_full 28.25
_diffrn_reflns_theta_max 28.25
_diffrn_reflns_theta_min 1.61
_diffrn_standards_number 0
_exptl_absorpt_coefficient_mu 0.761
_exptl_absorpt_correction_T_max 0.8504
_exptl_absorpt_correction_T_min 0.7765
_exptl_absorpt_correction_type multi-scan
_exptl_crystal_colour black
_exptl_crystal_density_diffrn 1.609
_exptl_crystal_description bulk
_exptl_crystal_F_000 830
_exptl_crystal_size_max 0.35
_exptl_crystal_size_mid 0.27
_exptl_crystal_size_min 0.22
_refine_diff_density_max 0.624
_refine_diff_density_min -0.508
_refine_diff_density_rms 0.060
_refine_ls_extinction_coef 0.0005(5)
_refine_ls_extinction_expression Fc^*^=kFc[1+0.001xFc^2^\l^3^/sin(2\q)]^-1/4^
_refine_ls_extinction_method SHELXL
_refine_ls_goodness_of_fit_ref 0.930
_refine_ls_hydrogen_treatment constr
_refine_ls_matrix_type full
_refine_ls_number_parameters 617
_refine_ls_number_reflns 8134
_refine_ls_number_restraints 0
_refine_ls_restrained_S_all 0.930
_refine_ls_R_factor_all 0.0606
_refine_ls_R_factor_gt 0.0390
_refine_ls_shift/su_max 0.005
_refine_ls_shift/su_mean 0.000
_refine_ls_structure_factor_coef Fsqd
_refine_ls_weighting_details 'calc w=1/[\s^2^(Fo^2^)+(0.0482P)^2^+0.0000P] where P=(Fo^2^+2Fc^2^)/3'
_refine_ls_weighting_scheme calc
_refine_ls_wR_factor_gt 0.0903
_refine_ls_wR_factor_ref 0.0974
_reflns_number_gt 5657
_reflns_number_total 8134
_reflns_threshold_expression >2sigma(I)
_cod_data_source_file ic200444e_si_002_67.cif
_cod_data_source_block 124krez120
_cod_original_cell_volume 1686.1(2)
_cod_original_formula_sum 'C28.50 H31 Cu F12 N4 O6'
_cod_database_code 4325662

loop_
_symmetry_equiv_pos_as_xyz
'x, y, z'
'-x, -y, -z'

loop_
_atom_site_label
_atom_site_type_symbol
_atom_site_fract_x
_atom_site_fract_y
_atom_site_fract_z
_atom_site_U_iso_or_equiv
_atom_site_adp_type
_atom_site_occupancy
_atom_site_symmetry_multiplicity
_atom_site_calc_flag
_atom_site_refinement_flags
_atom_site_disorder_group
Cu1 Cu 0.5000 0.5000 0.5000 0.02220(10) Uani 1 2 d S .
O1 O 0.33981(16) 0.36361(14) 0.46008(12) 0.0386(4) Uani 1 1 d . .
C1 C 0.1536(3) 0.2357(2) 0.4673(2) 0.0389(6) Uani 1 1 d . .
F1 F 0.2304(14) 0.1586(7) 0.4962(9) 0.0599(18) Uani 0.50 1 d P .
F2 F 0.0804(19) 0.2005(14) 0.3612(11) 0.065(3) Uani 0.50 1 d P .
F3 F 0.043(3) 0.2170(17) 0.502(2) 0.048(4) Uani 0.50 1 d P .
F1A F 0.2320(14) 0.1862(7) 0.5010(12) 0.085(3) Uani 0.50 1 d P .
F2A F 0.109(2) 0.2008(13) 0.3663(11) 0.086(5) Uani 0.50 1 d P .
F3A F 0.064(3) 0.2219(17) 0.516(2) 0.041(3) Uani 0.50 1 d P .
C2 C 0.2381(2) 0.35152(19) 0.49359(16) 0.0307(5) Uani 1 1 d . .
C3 C 0.1955(2) 0.42964(18) 0.54924(17) 0.0308(5) Uani 1 1 d . .
H3A H 0.1185 0.4080 0.5724 0.037 Uiso 1 1 calc R .
C4 C 0.2615(2) 0.53843(19) 0.57229(17) 0.0311(5) Uani 1 1 d . .
C5 C 0.2087(3) 0.6169(2) 0.6357(2) 0.0405(6) Uani 1 1 d . .
F4 F 0.1876(17) 0.6885(15) 0.5753(12) 0.0472(19) Uani 0.50 1 d P .
F5 F 0.316(2) 0.6623(14) 0.7243(15) 0.048(2) Uani 0.50 1 d P .
F6 F 0.089(3) 0.5693(17) 0.653(2) 0.050(2) Uani 0.50 1 d P .
F4A F 0.1673(18) 0.6963(15) 0.5931(14) 0.053(2) Uani 0.50 1 d P .
F5A F 0.295(2) 0.6730(16) 0.7293(16) 0.061(4) Uani 0.50 1 d P .
F6A F 0.109(3) 0.5766(19) 0.666(2) 0.072(6) Uani 0.50 1 d P .
O2 O 0.36152(15) 0.58324(13) 0.54694(13) 0.0377(4) Uani 1 1 d . .
Cu2 Cu 0.0000 0.0000 0.0000 0.02641(11) Uani 1 2 d S .
O3 O 0.00508(16) 0.05772(11) -0.12625(11) 0.0301(3) Uani 1 1 d . .
C6 C 0.0433(4) 0.0751(2) -0.2861(2) 0.0456(7) Uani 1 1 d . .
F7 F -0.0995(6) 0.0624(5) -0.3314(5) 0.0368(12) Uani 0.50 1 d P .
F7A F 0.0930(13) 0.0343(10) -0.3570(9) 0.082(3) Uani 0.50 1 d P .
F9 F -0.0800(12) 0.0672(10) -0.3276(9) 0.134(4) Uani 0.50 1 d P .
F9A F 0.0735(11) 0.0197(9) -0.3627(7) 0.0413(19) Uani 0.50 1 d P .
F8 F 0.0921(7) 0.1813(6) -0.2653(6) 0.0423(14) Uani 0.50 1 d P .
F8A F 0.1112(12) 0.1722(8) -0.2634(8) 0.137(4) Uani 0.50 1 d P .
C7 C 0.0721(2) 0.03131(17) -0.18518(18) 0.0325(5) Uani 1 1 d . .
C8 C 0.1677(3) -0.02994(18) -0.16820(18) 0.0369(6) Uani 1 1 d . .
H8A H 0.2106 -0.0447 -0.2204 0.044 Uiso 1 1 calc R .
C9 C 0.2020(2) -0.06982(16) -0.07794(17) 0.0284(5) Uani 1 1 d . .
C10 C 0.3100(3) -0.1343(2) -0.0625(2) 0.0362(6) Uani 1 1 d . .
F10 F 0.258(3) -0.2256(15) -0.068(2) 0.046(3) Uani 0.50 1 d P .
F11 F 0.3767(13) -0.1288(12) -0.1292(14) 0.038(3) Uani 0.50 1 d P .
F12 F 0.4179(13) -0.0965(12) 0.0432(12) 0.0439(17) Uani 0.50 1 d P .
F10A F 0.3876(14) -0.1028(14) 0.0240(12) 0.058(3) Uani 0.50 1 d P .
F11A F 0.247(3) -0.2476(16) -0.075(2) 0.043(2) Uani 0.50 1 d P .
F12A F 0.3792(17) -0.1318(15) -0.1367(16) 0.061(4) Uani 0.50 1 d P .
O4 O 0.15230(15) -0.06312(11) -0.00280(11) 0.0281(3) Uani 1 1 d . .
O01 O 0.45867(14) 0.51565(11) 0.34858(11) 0.0270(3) Uani 1 1 d . .
N1 N 0.34396(17) 0.53356(13) 0.29341(13) 0.0243(4) Uani 1 1 d . .
C01 C 0.3363(2) 0.64443(16) 0.27756(17) 0.0285(5) Uani 1 1 d . .
C02 C 0.4195(3) 0.66811(19) 0.2026(2) 0.0434(6) Uani 1 1 d . .
H02A H 0.3774 0.6152 0.1351 0.065 Uiso 1 1 calc R .
H02B H 0.5141 0.6641 0.2348 0.065 Uiso 1 1 calc R .
H02C H 0.4203 0.7402 0.1900 0.065 Uiso 1 1 calc R .
C03 C 0.3995(2) 0.72677(16) 0.38207(18) 0.0328(5) Uani 1 1 d . .
H03A H 0.4992 0.7355 0.4070 0.049 Uiso 1 1 calc R .
H03B H 0.3596 0.7022 0.4347 0.049 Uiso 1 1 calc R .
H03C H 0.3805 0.7957 0.3719 0.049 Uiso 1 1 calc R .
C04 C 0.1795(2) 0.62435(16) 0.22666(16) 0.0286(5) Uani 1 1 d . .
C05 C 0.1031(2) 0.63833(18) 0.30753(18) 0.0340(5) Uani 1 1 d . .
H05A H 0.0042 0.6229 0.2703 0.051 Uiso 1 1 calc R .
H05B H 0.1363 0.7123 0.3495 0.051 Uiso 1 1 calc R .
H05C H 0.1199 0.5887 0.3547 0.051 Uiso 1 1 calc R .
C06 C 0.1340(3) 0.68464(19) 0.14049(19) 0.0431(6) Uani 1 1 d . .
H06A H 0.0333 0.6663 0.1133 0.065 Uiso 1 1 calc R .
H06B H 0.1701 0.6644 0.0826 0.065 Uiso 1 1 calc R .
H06C H 0.1693 0.7621 0.1701 0.065 Uiso 1 1 calc R .
N2 N 0.14019(19) 0.50623(14) 0.17877(14) 0.0300(4) Uani 1 1 d . .
O02 O 0.02248(18) 0.45753(13) 0.11215(13) 0.0418(4) Uani 1 1 d . .
C07 C 0.2371(2) 0.45793(16) 0.22537(16) 0.0253(5) Uani 1 1 d . .
C08 C 0.2262(2) 0.34456(16) 0.20021(16) 0.0246(4) Uani 1 1 d . .
C09 C 0.1155(2) 0.26312(16) 0.12767(16) 0.0270(5) Uani 1 1 d . .
H09A H 0.0322 0.2748 0.0865 0.032 Uiso 1 1 calc R .
N3 N 0.14308(18) 0.16770(13) 0.12444(14) 0.0273(4) Uani 1 1 d . .
N4 N 0.27193(18) 0.18802(13) 0.19580(13) 0.0245(4) Uani 1 1 d . .
C041 C 0.3352(2) 0.09826(16) 0.21093(17) 0.0307(5) Uani 1 1 d . .
H04A H 0.3706 0.0802 0.1513 0.037 Uiso 1 1 calc R .
H04B H 0.2632 0.0347 0.2083 0.037 Uiso 1 1 calc R .
C042 C 0.4505(2) 0.12022(17) 0.31308(17) 0.0300(5) Uani 1 1 d . .
H04C H 0.4166 0.1389 0.3734 0.036 Uiso 1 1 calc R .
H04D H 0.5247 0.1821 0.3157 0.036 Uiso 1 1 calc R .
C043 C 0.5073(2) 0.02246(18) 0.32280(18) 0.0348(5) Uani 1 1 d . .
H04E H 0.4336 -0.0376 0.3244 0.042 Uiso 1 1 calc R .
H04F H 0.5333 0.0008 0.2589 0.042 Uiso 1 1 calc R .
C044 C 0.6312(3) 0.0400(2) 0.4203(2) 0.0472(7) Uani 1 1 d . .
H04G H 0.6568 -0.0278 0.4245 0.071 Uiso 1 1 calc R .
H04H H 0.6083 0.0658 0.4839 0.071 Uiso 1 1 calc R .
H04I H 0.7084 0.0935 0.4155 0.071 Uiso 1 1 calc R .
C010 C 0.3246(2) 0.29177(16) 0.24128(16) 0.0252(4) Uani 1 1 d . .
H01A H 0.4128 0.3237 0.2922 0.030 Uiso 1 1 calc R .
C1S C 0.5927(7) 0.6277(6) 0.0188(5) 0.0361(14) Uani 0.50 1 d P 1
C2S C 0.4590(10) 0.5732(8) -0.0466(7) 0.040(2) Uani 0.50 1 d P 1
H2SA H 0.4512 0.6375 -0.0700 0.048 Uiso 0.50 1 calc PR 1
C3S C 0.4003(7) 0.4732(6) -0.0493(5) 0.0375(13) Uani 0.50 1 d P 1
C4S C 0.4799(9) 0.4145(6) 0.0150(7) 0.0292(17) Uani 0.50 1 d P 1
C5S C 0.6114(8) 0.4651(9) 0.0759(6) 0.051(2) Uani 0.50 1 d P 1
H5SA H 0.6893 0.4540 0.1252 0.062 Uiso 0.50 1 calc PR 1
C6S C 0.6732(9) 0.5682(6) 0.0825(6) 0.0482(16) Uani 0.50 1 d P 1
H6SA H 0.6653 0.6365 0.0694 0.058 Uiso 0.50 1 calc PR 1
C11S C 0.6606(8) 0.7482(6) 0.0290(6) 0.060(2) Uani 0.50 1 d P .
H11A H 0.6542 0.8174 0.0109 0.089 Uiso 0.50 1 calc PR 1
H11B H 0.7377 0.7272 0.0112 0.089 Uiso 0.50 1 calc PR 1
H11C H 0.6756 0.7547 0.1051 0.089 Uiso 0.50 1 calc PR 1
C31S C 0.2506(7) 0.4225(6) -0.1213(7) 0.088(3) Uani 0.50 1 d P .
H31A H 0.2416 0.4874 -0.1478 0.132 Uiso 0.50 1 calc PR 1
H31B H 0.1850 0.4063 -0.0826 0.132 Uiso 0.50 1 calc PR 1
H31C H 0.2314 0.3622 -0.1811 0.132 Uiso 0.50 1 calc PR 1
C41S C 0.4061(8) 0.2943(5) 0.0023(6) 0.0507(18) Uani 0.50 1 d P .
H41A H 0.3938 0.3655 -0.0055 0.076 Uiso 0.50 1 calc PR 1
H41B H 0.4802 0.2805 -0.0249 0.076 Uiso 0.50 1 calc PR 1
H41C H 0.4301 0.2915 0.0773 0.076 Uiso 0.50 1 calc PR 1

loop_
_atom_site_aniso_label
_atom_site_aniso_U_11
_atom_site_aniso_U_22
_atom_site_aniso_U_33
_atom_site_aniso_U_23
_atom_site_aniso_U_13
_atom_site_aniso_U_12
Cu1 0.02377(19) 0.01750(18) 0.0249(2) 0.00264(14) 0.00942(15) 0.00359(14)
O1 0.0342(9) 0.0533(11) 0.0289(9) 0.0059(8) 0.0131(7) 0.0109(8)
C1 0.0405(14) 0.0415(15) 0.0358(14) 0.0080(12) 0.0124(12) 0.0132(12)
F1 0.064(3) 0.018(4) 0.107(4) 0.025(3) 0.022(3) 0.028(3)
F2 0.074(5) 0.068(6) 0.027(4) 0.006(3) -0.003(3) -0.008(4)
F3 0.032(5) 0.043(5) 0.065(9) 0.000(4) 0.018(6) 0.004(4)
F1A 0.048(3) 0.015(4) 0.196(7) 0.037(4) 0.031(3) 0.018(3)
F2A 0.114(10) 0.063(6) 0.045(6) -0.026(4) 0.038(5) -0.049(5)
F3A 0.043(8) 0.033(3) 0.043(4) 0.009(3) 0.018(5) -0.005(3)
C2 0.0276(11) 0.0403(14) 0.0219(11) 0.0094(10) 0.0052(9) 0.0053(10)
C3 0.0270(11) 0.0346(13) 0.0307(12) 0.0082(10) 0.0121(10) 0.0032(10)
C4 0.0264(11) 0.0389(14) 0.0273(12) 0.0141(10) 0.0048(9) 0.0072(10)
C5 0.0381(14) 0.0363(14) 0.0435(15) 0.0123(12) 0.0106(12) 0.0024(12)
F4 0.064(5) 0.045(3) 0.050(4) 0.016(3) 0.029(3) 0.033(3)
F5 0.055(5) 0.047(4) 0.043(4) 0.003(4) 0.020(3) 0.013(3)
F6 0.046(5) 0.029(4) 0.078(5) 0.008(4) 0.035(3) 0.003(3)
F4A 0.068(4) 0.040(3) 0.079(7) 0.024(4) 0.044(3) 0.036(3)
F5A 0.061(7) 0.066(5) 0.039(3) -0.017(3) 0.009(4) 0.014(4)
F6A 0.063(10) 0.048(6) 0.114(12) -0.003(5) 0.062(10) 0.002(5)
O2 0.0313(9) 0.0427(10) 0.0398(10) 0.0204(8) 0.0105(7) 0.0037(7)
Cu2 0.0356(2) 0.0215(2) 0.0247(2) 0.00381(15) 0.01471(17) 0.00685(16)
O3 0.0448(9) 0.0221(8) 0.0270(8) 0.0043(6) 0.0183(7) 0.0080(7)
C6 0.075(2) 0.0375(15) 0.0396(15) 0.0159(12) 0.0313(15) 0.0243(15)
F7 0.038(2) 0.049(3) 0.022(2) 0.009(2) 0.0066(18) 0.011(2)
F7A 0.153(9) 0.083(7) 0.080(6) 0.054(5) 0.091(6) 0.079(6)
F9 0.161(9) 0.212(10) 0.093(6) 0.096(6) 0.063(6) 0.112(8)
F9A 0.064(3) 0.037(3) 0.019(3) 0.001(2) 0.014(2) 0.010(2)
F8 0.066(3) 0.022(3) 0.053(4) 0.022(2) 0.026(2) 0.022(2)
F8A 0.282(11) 0.040(4) 0.048(5) 0.017(3) 0.030(6) -0.025(6)
C7 0.0518(14) 0.0186(11) 0.0306(12) 0.0051(9) 0.0202(11) 0.0074(10)
C8 0.0564(16) 0.0288(12) 0.0348(13) 0.0055(10) 0.0287(12) 0.0127(11)
C9 0.0378(13) 0.0162(10) 0.0306(12) -0.0018(9) 0.0166(10) 0.0030(9)
C10 0.0473(15) 0.0273(14) 0.0408(16) 0.0036(11) 0.0255(14) 0.0112(12)
F10 0.066(6) 0.012(7) 0.075(5) 0.012(5) 0.040(4) 0.018(6)
F11 0.045(5) 0.034(5) 0.051(5) 0.015(4) 0.031(4) 0.019(4)
F12 0.030(4) 0.055(3) 0.035(5) -0.006(3) -0.007(4) 0.021(3)
F10A 0.040(6) 0.089(5) 0.031(5) -0.012(3) -0.014(4) 0.044(4)
F11A 0.068(4) 0.006(6) 0.072(4) 0.010(4) 0.048(3) 0.009(4)
F12A 0.085(8) 0.051(7) 0.074(7) 0.011(4) 0.065(6) 0.025(5)
O4 0.0360(8) 0.0232(8) 0.0252(8) 0.0014(6) 0.0126(7) 0.0069(7)
O01 0.0265(8) 0.0218(8) 0.0334(8) 0.0032(6) 0.0119(7) 0.0064(6)
N1 0.0308(10) 0.0159(8) 0.0275(9) 0.0035(7) 0.0122(8) 0.0059(7)
C01 0.0427(13) 0.0150(10) 0.0316(12) 0.0052(9) 0.0177(10) 0.0076(9)
C02 0.0635(17) 0.0291(13) 0.0498(16) 0.0119(11) 0.0361(14) 0.0113(12)
C03 0.0447(14) 0.0173(11) 0.0356(13) 0.0038(9) 0.0142(11) 0.0056(10)
C04 0.0446(13) 0.0188(11) 0.0251(11) 0.0053(9) 0.0124(10) 0.0117(10)
C05 0.0402(13) 0.0319(13) 0.0354(13) 0.0094(10) 0.0152(11) 0.0157(11)
C06 0.0688(18) 0.0300(13) 0.0318(13) 0.0122(11) 0.0121(12) 0.0173(13)
N2 0.0398(11) 0.0213(9) 0.0267(10) 0.0044(8) 0.0074(8) 0.0079(8)
O02 0.0485(10) 0.0307(9) 0.0343(9) 0.0025(7) -0.0035(8) 0.0113(8)
C07 0.0338(12) 0.0199(11) 0.0246(11) 0.0045(9) 0.0127(9) 0.0075(9)
C08 0.0328(11) 0.0176(10) 0.0236(11) 0.0018(8) 0.0114(9) 0.0052(9)
C09 0.0345(12) 0.0203(11) 0.0255(11) 0.0044(9) 0.0096(9) 0.0064(9)
N3 0.0333(10) 0.0190(9) 0.0268(10) 0.0027(7) 0.0078(8) 0.0047(8)
N4 0.0313(10) 0.0179(9) 0.0241(9) 0.0018(7) 0.0102(8) 0.0058(7)
C041 0.0402(13) 0.0167(10) 0.0349(13) 0.0029(9) 0.0118(10) 0.0092(9)
C042 0.0362(12) 0.0218(11) 0.0334(12) 0.0044(9) 0.0130(10) 0.0091(9)
C043 0.0498(14) 0.0246(12) 0.0354(13) 0.0109(10) 0.0164(11) 0.0143(11)
C044 0.0567(17) 0.0398(15) 0.0520(16) 0.0136(13) 0.0163(14) 0.0264(13)
C010 0.0305(11) 0.0187(10) 0.0257(11) 0.0005(8) 0.0114(9) 0.0048(9)
C1S 0.035(4) 0.052(5) 0.024(3) 0.004(3) 0.019(3) 0.007(3)
C2S 0.035(6) 0.043(6) 0.040(6) 0.010(4) 0.003(5) 0.014(5)
C3S 0.039(4) 0.027(3) 0.046(4) 0.004(3) 0.011(3) 0.014(3)
C4S 0.032(5) 0.022(3) 0.031(5) -0.003(3) 0.019(4) -0.003(4)
C5S 0.033(4) 0.072(6) 0.039(4) 0.008(4) -0.002(3) 0.014(4)
C6S 0.042(4) 0.034(4) 0.056(4) -0.002(3) 0.003(4) 0.008(4)
C11S 0.074(5) 0.025(4) 0.072(5) 0.009(3) 0.031(4) -0.014(3)
C31S 0.033(4) 0.053(4) 0.131(8) -0.018(4) -0.030(4) 0.012(3)
C41S 0.090(6) 0.020(3) 0.063(5) 0.013(3) 0.058(5) 0.012(3)

loop_
_atom_type_symbol
_atom_type_description
_atom_type_scat_dispersion_real
_atom_type_scat_dispersion_imag
_atom_type_scat_source
C C 0.0033 0.0016 'International Tables Vol C Tables 4.2.6.8 and 6.1.1.4'
H H 0.0000 0.0000 'International Tables Vol C Tables 4.2.6.8 and 6.1.1.4'
N N 0.0061 0.0033 'International Tables Vol C Tables 4.2.6.8 and 6.1.1.4'
O O 0.0106 0.0060 'International Tables Vol C Tables 4.2.6.8 and 6.1.1.4'
F F 0.0171 0.0103 'International Tables Vol C Tables 4.2.6.8 and 6.1.1.4'
Cu Cu 0.3201 1.2651 'International Tables Vol C Tables 4.2.6.8 and 6.1.1.4'

loop_
_geom_angle_atom_site_label_1
_geom_angle_atom_site_label_2
_geom_angle_atom_site_label_3
_geom_angle
_geom_angle_site_symmetry_1
_geom_angle_site_symmetry_3
O01 Cu1 O01 180.00(8) . 2_666
O01 Cu1 O1 92.46(6) . .
O01 Cu1 O1 87.54(6) 2_666 .
O01 Cu1 O1 87.54(6) . 2_666
O01 Cu1 O1 92.46(6) 2_666 2_666
O1 Cu1 O1 180.0 . 2_666
O01 Cu1 O2 80.52(6) . 2_666
O01 Cu1 O2 99.48(6) 2_666 2_666
O1 Cu1 O2 94.47(6) . 2_666
O1 Cu1 O2 85.53(6) 2_666 2_666
O01 Cu1 O2 99.48(6) . .
O01 Cu1 O2 80.52(6) 2_666 .
O1 Cu1 O2 85.53(6) . .
O1 Cu1 O2 94.47(6) 2_666 .
O2 Cu1 O2 180.00(8) 2_666 .
C2 O1 Cu1 126.59(15) . .
F1A C1 F2A 106.2(11) . .
F1A C1 F3A 105.2(13) . .
F2A C1 F3A 116.8(16) . .
F1A C1 F3 111.6(12) . .
F2A C1 F3 107.1(15) . .
F3A C1 F3 10(2) . .
F1A C1 F2 115.2(10) . .
F2A C1 F2 11.9(17) . .
F3A C1 F2 105.8(16) . .
F3 C1 F2 95.9(15) . .
F1A C1 F1 10.3(11) . .
F2A C1 F1 99.1(9) . .
F3A C1 F1 102.7(11) . .
F3 C1 F1 107.6(11) . .
F2 C1 F1 107.0(9) . .
F1A C1 C2 105.7(6) . .
F2A C1 C2 109.1(8) . .
F3A C1 C2 112.9(10) . .
F3 C1 C2 116.7(10) . .
F2 C1 C2 112.0(7) . .
F1 C1 C2 115.6(5) . .
O1 C2 C3 128.2(2) . .
O1 C2 C1 113.7(2) . .
C3 C2 C1 118.1(2) . .
C2 C3 C4 122.5(2) . .
O2 C4 C3 128.6(2) . .
O2 C4 C5 113.1(2) . .
C3 C4 C5 118.3(2) . .
F6A C5 F5A 98.4(16) . .
F6A C5 F4 116.1(12) . .
F5A C5 F4 105.9(12) . .
F6A C5 F5 106.6(15) . .
F5A C5 F5 13.2(18) . .
F4 C5 F5 110.1(11) . .
F6A C5 F4A 102.7(12) . .
F5A C5 F4A 100.3(12) . .
F4 C5 F4A 16.2(8) . .
F5 C5 F4A 107.9(12) . .
F6A C5 F6 8(2) . .
F5A C5 F6 106.4(14) . .
F4 C5 F6 111.1(11) . .
F5 C5 F6 114.8(14) . .
F4A C5 F6 99.0(10) . .
F6A C5 C4 116.4(11) . .
F5A C5 C4 117.0(9) . .
F4 C5 C4 103.2(5) . .
F5 C5 C4 103.8(9) . .
F4A C5 C4 118.8(5) . .
F6 C5 C4 113.1(10) . .
C4 O2 Cu1 123.36(15) . .
O4 Cu2 O4 180.0 . 2
O4 Cu2 O3 92.39(6) . .
O4 Cu2 O3 87.61(6) 2 .
O4 Cu2 O3 87.61(6) . 2
O4 Cu2 O3 92.39(6) 2 2
O3 Cu2 O3 180.00(7) . 2
O4 Cu2 N3 84.79(6) . 2
O4 Cu2 N3 95.21(6) 2 2
O3 Cu2 N3 86.27(6) . 2
O3 Cu2 N3 93.73(6) 2 2
O4 Cu2 N3 95.21(6) . .
O4 Cu2 N3 84.79(6) 2 .
O3 Cu2 N3 93.73(6) . .
O3 Cu2 N3 86.27(6) 2 .
N3 Cu2 N3 180.0 2 .
C7 O3 Cu2 123.75(14) . .
F9 C6 F8A 110.4(8) . .
F9 C6 F7A 109.4(8) . .
F8A C6 F7A 100.4(8) . .
F9 C6 F9A 102.0(7) . .
F8A C6 F9A 110.1(7) . .
F7A C6 F9A 10.3(10) . .
F9 C6 F8 100.1(7) . .
F8A C6 F8 10.6(7) . .
F7A C6 F8 107.1(7) . .
F9A C6 F8 116.1(6) . .
F9 C6 F7 2.5(8) . .
F8A C6 F7 112.4(6) . .
F7A C6 F7 110.1(6) . .
F9A C6 F7 102.4(5) . .
F8 C6 F7 102.0(4) . .
F9 C6 C7 112.6(6) . .
F8A C6 C7 108.7(5) . .
F7A C6 C7 114.7(7) . .
F9A C6 C7 113.0(6) . .
F8 C6 C7 111.9(4) . .
F7 C6 C7 110.3(4) . .
O3 C7 C8 127.8(2) . .
O3 C7 C6 113.5(2) . .
C8 C7 C6 118.6(2) . .
C9 C8 C7 122.1(2) . .
O4 C9 C8 128.3(2) . .
O4 C9 C10 111.9(2) . .
C8 C9 C10 119.7(2) . .
F10A C10 F10 105.3(17) . .
F10A C10 F11 109.3(11) . .
F10 C10 F11 109.6(14) . .
F10A C10 F12A 110.8(12) . .
F10 C10 F12A 107.8(15) . .
F11 C10 F12A 2.0(15) . .
F10A C10 F11A 107.8(15) . .
F10 C10 F11A 3(2) . .
F11 C10 F11A 106.3(12) . .
F12A C10 F11A 104.5(13) . .
F10A C10 F12 5.1(16) . .
F10 C10 F12 105.7(16) . .
F11 C10 F12 104.6(9) . .
F12A C10 F12 106.1(10) . .
F11A C10 F12 108.0(14) . .
F10A C10 C9 108.9(9) . .
F10 C10 C9 110.4(14) . .
F11 C10 C9 113.0(5) . .
F12A C10 C9 113.3(7) . .
F11A C10 C9 111.3(12) . .
F12 C10 C9 113.1(7) . .
C9 O4 Cu2 124.32(15) . .
N1 O01 Cu1 124.03(11) . .
O01 N1 C07 124.63(16) . .
O01 N1 C01 121.37(16) . .
C07 N1 C01 111.87(17) . .
N1 C01 C03 110.96(17) . .
N1 C01 C02 105.22(16) . .
C03 C01 C02 110.03(19) . .
N1 C01 C04 99.95(16) . .
C03 C01 C04 115.43(18) . .
C02 C01 C04 114.31(19) . .
N2 C04 C06 109.53(17) . .
N2 C04 C05 105.94(17) . .
C06 C04 C05 110.30(19) . .
N2 C04 C01 100.75(16) . .
C06 C04 C01 115.8(2) . .
C05 C04 C01 113.56(18) . .
O02 N2 C07 125.18(17) . .
O02 N2 C04 122.70(17) . .
C07 N2 C04 111.58(17) . .
N1 C07 N2 108.34(17) . .
N1 C07 C08 126.80(19) . .
N2 C07 C08 124.79(19) . .
C010 C08 C09 104.76(17) . .
C010 C08 C07 127.20(19) . .
C09 C08 C07 128.03(19) . .
N3 C09 C08 111.08(19) . .
C09 N3 N4 104.74(16) . .
C09 N3 Cu2 125.63(14) . .
N4 N3 Cu2 129.25(12) . .
C010 N4 N3 112.44(16) . .
C010 N4 C041 128.66(18) . .
N3 N4 C041 118.88(16) . .
N4 C041 C042 114.27(17) . .
C041 C042 C043 110.52(18) . .
C044 C043 C042 114.14(19) . .
N4 C010 C08 106.97(18) . .
C4S C1S C41S 109.5(10) 2_665 2_665
C4S C1S C2S 11.9(9) 2_665 .
C41S C1S C2S 97.6(8) 2_665 .
C4S C1S C3S 73.7(10) 2_665 2_665
C41S C1S C3S 176.7(8) 2_665 2_665
C2S C1S C3S 85.6(6) . 2_665
C4S C1S C6S 106.0(11) 2_665 .
C41S C1S C6S 144.5(9) 2_665 .
C2S C1S C6S 117.9(7) . .
C3S C1S C6S 32.3(3) 2_665 .
C4S C1S C11S 136.4(9) 2_665 .
C41S C1S C11S 26.9(6) 2_665 .
C2S C1S C11S 124.5(7) . .
C3S C1S C11S 149.9(7) 2_665 .
C6S C1S C11S 117.6(7) . .
C4S C2S C5S 153.5(19) 2_665 2_665
C4S C2S C3S 108.5(15) 2_665 .
C5S C2S C3S 45.0(9) 2_665 .
C4S C2S C1S 15.3(11) 2_665 .
C5S C2S C1S 168.5(13) 2_665 .
C3S C2S C1S 123.6(8) . .
C4S C2S C41S 50.2(13) 2_665 2_665
C5S C2S C41S 156.2(12) 2_665 2_665
C3S C2S C41S 158.6(7) . 2_665
C1S C2S C41S 35.1(4) . 2_665
C4S C2S C3S 33.1(11) 2_665 2_665
C5S C2S C3S 120.5(10) 2_665 2_665
C3S C2S C3S 75.5(6) . 2_665
C1S C2S C3S 48.2(5) . 2_665
C41S C2S C3S 83.3(6) 2_665 2_665
C4S C2S C6S 125.4(15) 2_665 2_665
C5S C2S C6S 28.1(9) 2_665 2_665
C3S C2S C6S 16.9(4) . 2_665
C1S C2S C6S 140.5(7) . 2_665
C41S C2S C6S 175.4(6) 2_665 2_665
C3S C2S C6S 92.4(6) 2_665 2_665
C6S C3S C5S 100.2(11) 2_665 2_665
C6S C3S C2S 134.8(11) 2_665 .
C5S C3S C2S 34.6(5) 2_665 .
C6S C3S C4S 106.8(10) 2_665 .
C5S C3S C4S 153.0(9) 2_665 .
C2S C3S C4S 118.4(6) . .
C6S C3S C1S 74.4(9) 2_665 2_665
C5S C3S C1S 174.1(9) 2_665 2_665
C2S C3S C1S 150.6(7) . 2_665
C4S C3S C1S 32.4(4) . 2_665
C6S C3S C31S 15.8(7) 2_665 .
C5S C3S C31S 84.6(8) 2_665 .
C2S C3S C31S 119.2(7) . .
C4S C3S C31S 122.4(7) . .
C1S C3S C31S 90.1(6) 2_665 .
C6S C3S C4S 156.3(11) 2_665 2_665
C5S C3S C4S 56.2(7) 2_665 2_665
C2S C3S C4S 21.6(4) . 2_665
C4S C3S C4S 96.8(5) . 2_665
C1S C3S C4S 129.1(5) 2_665 2_665
C31S C3S C4S 140.8(7) . 2_665
C6S C3S C2S 120.6(10) 2_665 2_665
C5S C3S C2S 139.2(8) 2_665 2_665
C2S C3S C2S 104.5(6) . 2_665
C4S C3S C2S 13.9(4) . 2_665
C1S C3S C2S 46.2(4) 2_665 2_665
C31S C3S C2S 136.3(7) . 2_665
C4S C3S C2S 82.9(4) 2_665 2_665
C2S C4S C1S 153(2) 2_665 2_665
C2S C4S C5S 14.4(11) 2_665 .
C1S C4S C5S 167.0(13) 2_665 .
C2S C4S C3S 133.1(15) 2_665 .
C1S C4S C3S 73.9(10) 2_665 .
C5S C4S C3S 118.6(8) . .
C2S C4S C41S 111.6(16) 2_665 .
C1S C4S C41S 41.4(7) 2_665 .
C5S C4S C41S 126.0(9) . .
C3S C4S C41S 115.3(8) . .
C2S C4S C3S 49.8(12) 2_665 2_665
C1S C4S C3S 156.8(11) 2_665 2_665
C5S C4S C3S 35.4(5) . 2_665
C3S C4S C3S 83.2(5) . 2_665
C41S C4S C3S 161.2(8) . 2_665
C2S C4S C6S 157.7(16) 2_665 2_665
C1S C4S C6S 49.2(8) 2_665 2_665
C5S C4S C6S 143.3(8) . 2_665
C3S C4S C6S 24.7(4) . 2_665
C41S C4S C6S 90.5(6) . 2_665
C3S C4S C6S 107.9(6) 2_665 2_665
C2S C5S C3S 100.4(12) 2_665 2_665
C2S C5S C6S 136.4(13) 2_665 .
C3S C5S C6S 36.1(6) 2_665 .
C2S C5S C4S 12.0(8) 2_665 .
C3S C5S C4S 88.4(10) 2_665 .
C6S C5S C4S 124.4(10) . .
C2S C5S C31S 162.8(13) 2_665 2_665
C3S C5S C31S 62.4(7) 2_665 2_665
C6S C5S C31S 26.4(4) . 2_665
C4S C5S C31S 150.8(10) . 2_665
C31S C6S C3S 148.2(13) 2_665 2_665
C31S C6S C5S 104.8(10) 2_665 .
C3S C6S C5S 43.7(7) 2_665 .
C31S C6S C1S 138.2(11) 2_665 .
C3S C6S C1S 73.3(9) 2_665 .
C5S C6S C1S 117.0(8) . .
C31S C6S C4S 162.6(11) 2_665 2_665
C3S C6S C4S 48.5(8) 2_665 2_665
C5S C6S C4S 92.2(6) . 2_665
C1S C6S C4S 24.8(4) . 2_665
C31S C6S C2S 120.2(9) 2_665 2_665
C3S C6S C2S 28.3(7) 2_665 2_665
C5S C6S C2S 15.4(4) . 2_665
C1S C6S C2S 101.6(6) . 2_665
C4S C6S C2S 76.8(4) 2_665 2_665
C41S C11S C1S 40.5(8) 2_665 .
C6S C31S C3S 16.0(6) 2_665 .
C6S C31S C5S 48.9(7) 2_665 2_665
C3S C31S C5S 33.0(3) . 2_665
C11S C41S C1S 112.6(13) 2_665 2_665
C11S C41S C4S 141.7(12) 2_665 .
C1S C41S C4S 29.1(4) 2_665 .
C11S C41S C2S 159.8(12) 2_665 2_665
C1S C41S C2S 47.3(5) 2_665 2_665
C4S C41S C2S 18.2(4) . 2_665

loop_
_geom_bond_atom_site_label_1
_geom_bond_atom_site_label_2
_geom_bond_distance
_geom_bond_site_symmetry_2
Cu1 O01 2.0142(15) .
Cu1 O01 2.0142(15) 2_666
Cu1 O1 2.0670(17) .
Cu1 O1 2.0670(17) 2_666
Cu1 O2 2.1470(16) 2_666
Cu1 O2 2.1470(16) .
O1 C2 1.258(3) .
C1 F1A 1.179(11) .
C1 F2A 1.284(14) .
C1 F3A 1.288(18) .
C1 F3 1.36(2) .
C1 F2 1.375(13) .
C1 F1 1.442(10) .
C1 C2 1.521(3) .
C2 C3 1.390(3) .
C3 C4 1.392(3) .
C4 O2 1.252(3) .
C4 C5 1.517(3) .
C5 F6A 1.27(3) .
C5 F5A 1.33(2) .
C5 F4 1.340(19) .
C5 F5 1.35(2) .
C5 F4A 1.346(19) .
C5 F6 1.38(2) .
Cu2 O4 1.9419(14) .
Cu2 O4 1.9419(14) 2
Cu2 O3 1.9706(14) .
Cu2 O3 1.9706(14) 2
Cu2 N3 2.4500(17) 2
Cu2 N3 2.4500(17) .
O3 C7 1.250(2) .
C6 F9 1.231(11) .
C6 F8A 1.265(11) .
C6 F7A 1.303(13) .
C6 F9A 1.316(12) .
C6 F8 1.332(8) .
C6 F7 1.413(8) .
C6 C7 1.530(3) .
C7 C8 1.393(3) .
C8 C9 1.379(3) .
C9 O4 1.259(2) .
C9 C10 1.528(3) .
C10 F10A 1.174(13) .
C10 F10 1.19(2) .
C10 F11 1.284(19) .
C10 F12A 1.39(2) .
C10 F11A 1.453(19) .
C10 F12 1.487(12) .
O01 N1 1.311(2) .
N1 C07 1.332(3) .
N1 C01 1.508(3) .
C01 C03 1.519(3) .
C01 C02 1.532(3) .
C01 C04 1.542(3) .
C04 N2 1.501(3) .
C04 C06 1.521(3) .
C04 C05 1.529(3) .
N2 O02 1.274(2) .
N2 C07 1.357(3) .
C07 C08 1.439(3) .
C08 C010 1.387(3) .
C08 C09 1.408(3) .
C09 N3 1.330(3) .
N3 N4 1.368(2) .
N4 C010 1.330(2) .
N4 C041 1.469(3) .
C041 C042 1.500(3) .
C042 C043 1.519(3) .
C043 C044 1.516(3) .
C1S C4S 0.807(7) 2_665
C1S C41S 1.096(9) 2_665
C1S C2S 1.401(9) .
C1S C3S 1.446(11) 2_665
C1S C6S 1.454(9) .
C1S C11S 1.557(9) .
C2S C4S 0.634(7) 2_665
C2S C5S 0.760(8) 2_665
C2S C3S 1.316(11) .
C2S C41S 1.890(11) 2_665
C2S C3S 1.935(10) 2_665
C2S C6S 1.970(12) 2_665
C3S C6S 0.807(7) 2_665
C3S C5S 0.946(9) 2_665
C3S C4S 1.445(10) .
C3S C1S 1.446(11) 2_665
C3S C31S 1.541(8) .
C3S C4S 1.633(11) 2_665
C3S C2S 1.935(10) 2_665
C4S C2S 0.634(7) 2_665
C4S C1S 0.807(7) 2_665
C4S C5S 1.358(9) .
C4S C41S 1.562(10) .
C4S C3S 1.632(11) 2_665
C4S C6S 1.847(13) 2_665
C5S C2S 0.760(8) 2_665
C5S C3S 0.946(9) 2_665
C5S C6S 1.348(11) .
C5S C31S 1.731(11) 2_665
C6S C31S 0.795(7) 2_665
C6S C3S 0.807(7) 2_665
C6S C4S 1.847(13) 2_665
C6S C2S 1.970(12) 2_665
C11S C41S 0.763(7) 2_665
C31S C6S 0.795(7) 2_665
C31S C5S 1.731(11) 2_665
C41S C11S 0.763(7) 2_665
C41S C1S 1.095(9) 2_665
C41S C2S 1.890(11) 2_665
